data_1574927
loop_
_publ_author_name
'Choudhury, Suman Kumar'
'Chinapaka, Ravindar'
'Manasa, Konga'
'Swamy, Musti J.'

_publ_section_title
;
 Synthesis and characterization of long chain <i>O</i>-acyl-L-alaninols
 and investigation of drug encapsulation and release by equimolar
 <i>O</i>-myristoyl-L-alaninol/SDS catanionic liposomes.
;
_journal_issue 28
_journal_name_full 'Soft matter'
_journal_page_first 5728
_journal_page_last 5742
_journal_paper_doi 10.1039/d5sm00499c
_journal_volume 21
_journal_year 2025
_chemical_absolute_configuration syn
_chemical_formula_moiety '2(Cl), 2(C20 H42 N O2)'
_chemical_formula_sum 'C40 H84 Cl2 N2 O4'
_chemical_formula_weight 727.99
_chemical_name_systematic C20H42NO2Cl
_space_group_crystal_system monoclinic
_space_group_IT_number 5
_space_group_name_Hall 'C 2y'
_space_group_name_H-M_alt 'C 1 2 1'
_atom_sites_solution_hydrogens mixed
_atom_sites_solution_primary iterative
_audit_creation_date 2023-05-31
_audit_creation_method
;
Olex2 1.3-ac4
(compiled 2018.12.18 svn.r3554 for Rigaku Oxford Diffraction, GUI svn.r1)
;
_audit_update_record
;
2024-11-13 deposited with the CCDC.	2025-06-16 downloaded from the CCDC.
;
_cell_angle_alpha 90
_cell_angle_beta 95.383(6)
_cell_angle_gamma 90
_cell_formula_units_Z 2
_cell_length_a 9.0685(5)
_cell_length_b 7.4023(4)
_cell_length_c 34.118(3)
_cell_measurement_reflns_used 3765
_cell_measurement_temperature 297.6(5)
_cell_measurement_theta_max 23.4360
_cell_measurement_theta_min 2.3890
_cell_volume 2280.2(3)
_computing_cell_refinement 'CrysAlisPro 1.171.40.35a (Rigaku OD, 2018)'
_computing_data_collection 'CrysAlisPro 1.171.40.35a (Rigaku OD, 2018)'
_computing_data_reduction 'CrysAlisPro 1.171.40.35a (Rigaku OD, 2018)'
_computing_molecular_graphics 'Olex2 (Dolomanov et al., 2009)'
_computing_publication_material 'Olex2 (Dolomanov et al., 2009)'
_computing_structure_refinement 'ShelXL (Sheldrick, 2015)'
_computing_structure_solution 'olex2.solve (Bourhis et al., 2015)'
_diffrn_ambient_environment air
_diffrn_ambient_temperature 297.6(5)
_diffrn_detector 'CCD plate'
_diffrn_detector_area_resol_mean 10.0000
_diffrn_detector_type HyPix3000
_diffrn_measured_fraction_theta_full 0.999
_diffrn_measured_fraction_theta_max 0.961
_diffrn_measurement_details
;
List of Runs (angles in degrees, time in seconds):

  # Type    Start    End  Width  t~exp~   \w     \q     \k     \f   Frames
#--------------------------------------------------------------------------
  1  \w     10.00  54.00   0.50   31.91    --  -14.97  45.00   0.00   88
  2  \w     -8.00  18.00   0.50   31.91    --  -14.97  86.00 -59.00   52
  3  \w    -13.00  36.00   0.50   31.91    --  -14.97  45.00 -90.00   98
  4  \w     16.00  44.00   0.50   31.91    --   16.22  86.00 -59.00   56
  5  \w    -46.00 -13.00   0.50   31.91    --  -14.97  86.00 -59.00   66
  6  \w    -10.00  47.00   0.50   31.91    --   16.22  30.00  60.00  114
  7  \w     62.00  88.00   0.50   31.91    --   16.22  30.00  60.00   52
  8  \w     17.00  47.00   0.50   31.91    --   16.22-125.00 120.00   60
  9  \w    -34.00  17.00   0.50   31.91    --  -14.97 -94.00  60.00  102
 10  \w     28.00  71.00   0.50   31.91    --   16.22-125.00  30.00   86
 11  \w     34.00  70.00   0.50   31.91    --   16.22-125.00   0.00   72
 12  \w    -46.00  19.00   0.50   31.91    --   16.22 -45.00  90.00  130
 13  \w    -26.00  17.00   0.50   31.91    --  -14.97 -86.00-177.00   86
 14  \w    -35.00  -2.00   0.50   31.91    --   16.22 -86.00-177.00   66
 15  \w    -37.00  42.00   0.50   31.91    --   16.22 -61.00-180.00  158
;
_diffrn_measurement_device 'four-circle diffractometer'
_diffrn_measurement_device_type 'XtaLAB Synergy, Single source at offset/far, HyPix3000'
_diffrn_measurement_method '\w scans'
_diffrn_orient_matrix_type 'CrysAlisPro convention (1999,Acta A55,543-557)'
_diffrn_orient_matrix_UB_11 -0.0173217000
_diffrn_orient_matrix_UB_12 0.0409843000
_diffrn_orient_matrix_UB_13 -0.0186656000
_diffrn_orient_matrix_UB_21 -0.0301774000
_diffrn_orient_matrix_UB_22 0.0754897000
_diffrn_orient_matrix_UB_23 0.0092538000
_diffrn_orient_matrix_UB_31 0.0704115000
_diffrn_orient_matrix_UB_32 0.0424664000
_diffrn_orient_matrix_UB_33 0.0015312000
_diffrn_radiation_monochromator mirror
_diffrn_radiation_probe x-ray
_diffrn_radiation_type MoK\a
_diffrn_radiation_wavelength 0.71073
_diffrn_reflns_av_R_equivalents 0.0789
_diffrn_reflns_av_unetI/netI 0.0864
_diffrn_reflns_Laue_measured_fraction_full 0.999
_diffrn_reflns_Laue_measured_fraction_max 0.961
_diffrn_reflns_limit_h_max 11
_diffrn_reflns_limit_h_min -11
_diffrn_reflns_limit_k_max 9
_diffrn_reflns_limit_k_min -9
_diffrn_reflns_limit_l_max 43
_diffrn_reflns_limit_l_min -42
_diffrn_reflns_number 9743
_diffrn_reflns_point_group_measured_fraction_full 0.922
_diffrn_reflns_point_group_measured_fraction_max 0.860
_diffrn_reflns_theta_full 25.242
_diffrn_reflns_theta_max 26.937
_diffrn_reflns_theta_min 2.398
_diffrn_source 'micro-focus sealed X-ray tube'
_diffrn_source_type 'PhotonJet (Mo) X-ray Source'
_exptl_absorpt_coefficient_mu 0.179
_exptl_absorpt_correction_T_max 1.00000
_exptl_absorpt_correction_T_min 0.44007
_exptl_absorpt_correction_type multi-scan
_exptl_absorpt_process_details
;
CrysAlisPro 1.171.40.35a (Rigaku Oxford Diffraction, 2018)
Empirical absorption correction using spherical harmonics,
 implemented in SCALE3 ABSPACK scaling algorithm.
;
_exptl_crystal_colour 'clear light colourless'
_exptl_crystal_colour_lustre clear
_exptl_crystal_colour_modifier light
_exptl_crystal_colour_primary colourless
_exptl_crystal_density_diffrn 1.060
_exptl_crystal_description plate
_exptl_crystal_F_000 808
_refine_diff_density_max 0.318
_refine_diff_density_min -0.226
_refine_diff_density_rms 0.043
_refine_ls_abs_structure_details
;
 Flack x determined using 798 quotients [(I+)-(I-)]/[(I+)+(I-)]
 (Parsons, Flack and Wagner, Acta Cryst. B69 (2013) 249-259).
;
_refine_ls_abs_structure_Flack 0.11(8)
_refine_ls_extinction_method none
_refine_ls_goodness_of_fit_ref 0.965
_refine_ls_hydrogen_treatment mixed
_refine_ls_matrix_type full
_refine_ls_number_parameters 224
_refine_ls_number_reflns 4286
_refine_ls_number_restraints 1
_refine_ls_restrained_S_all 0.965
_refine_ls_R_factor_all 0.1005
_refine_ls_R_factor_gt 0.0638
_refine_ls_shift/su_max 0.000
_refine_ls_shift/su_mean 0.000
_refine_ls_structure_factor_coef Fsqd
_refine_ls_weighting_details 'w=1/[\s^2^(Fo^2^)+(0.0755P)^2^] where P=(Fo^2^+2Fc^2^)/3'
_refine_ls_weighting_scheme calc
_refine_ls_wR_factor_gt 0.1446
_refine_ls_wR_factor_ref 0.1660
_reflns_Friedel_coverage 0.661
_reflns_Friedel_fraction_full 0.831
_reflns_Friedel_fraction_max 0.743
_reflns_number_gt 2667
_reflns_number_total 4286
_reflns_threshold_expression 'I > 2\s(I)'
_cod_data_source_file d5sm00499c2.cif
_cod_data_source_block mjs140a
_cod_depositor_comments 'Adding full bibliography for 1574926--1574927.cif.'
_cod_original_cell_volume 2280.1(2)
_cod_database_code 1574927
_shelx_shelxl_version_number 2018/3
_shelx_space_group_comment
;
The symmetry employed for this shelxl refinement is uniquely defined
by the following loop, which should always be used as a source of
symmetry information in preference to the above space-group names.
They are only intended as comments.
;
_reflns_odcompleteness_completeness 99.61
_reflns_odcompleteness_iscentric 1
_reflns_odcompleteness_theta 26.32
_olex2_refinement_description
;
1. Fixed Uiso
 At 1.2 times of:
  All C(H) groups, All C(H,H) groups, All N(H,H,H) groups
 At 1.5 times of:
  All C(H,H,H) groups
2.a Riding coordinates:
 C18(H18A)
2.b Ternary CH refined with riding coordinates:
 C19(H19)
2.c Secondary CH2 refined with riding coordinates:
 C3(H3A,H3B), C4(H4A,H4B), C6(H6A,H6B), C5(H5A,H5B), C2(H2A,H2B), C7(H7A,H7B),
 C8(H8A,H8B), C9(H9A,H9B), C10(H10A,H10B), C12(H12A,H12B), C11(H11A,H11B),
 C15(H15A,H15B), C13(H13A,H13B), C14(H14A,H14B), C16(H16A,H16B)
2.d Idealised Me refined as rotating group:
 N1(H1A,H1B,H1C), C20(H20A,H20B,H20C), C17(H17A,H17B,H17C)
;
_olex2_submission_original_sample_id MJS140A
_olex2_submission_special_instructions 'No special instructions were received'
_oxdiff_exptl_absorpt_empirical_details
;
Empirical correction (ABSPACK) includes:
- Absorption correction using spherical harmonics
- Frame scaling
;
_oxdiff_exptl_absorpt_empirical_full_max 1.741
_oxdiff_exptl_absorpt_empirical_full_min 0.341

loop_
_space_group_symop_operation_xyz
'x, y, z'
'-x, y, -z'
'x+1/2, y+1/2, z'
'-x+1/2, y+1/2, -z'

loop_
_atom_site_label
_atom_site_type_symbol
_atom_site_fract_x
_atom_site_fract_y
_atom_site_fract_z
_atom_site_U_iso_or_equiv
_atom_site_adp_type
_atom_site_occupancy
_atom_site_site_symmetry_order
_atom_site_calc_flag
_atom_site_refinement_flags_posn
_atom_site_refinement_flags_adp
_atom_site_refinement_flags_occupancy
_atom_site_disorder_assembly
_atom_site_disorder_group
Cl1 Cl 0.16625(11) -0.75082(19) 0.45275(4) 0.0573(4) Uani 1 1 d . . . . .
O2 O 0.3091(4) -0.6278(5) 0.62591(12) 0.0693(12) Uani 1 1 d . . . . .
O1 O 0.0867(4) -0.5147(6) 0.63182(14) 0.0907(14) Uani 1 1 d . . . . .
C1 C 0.2172(6) -0.5019(7) 0.63779(15) 0.0543(13) Uani 1 1 d . . . . .
N1 N 0.1726(4) -0.6395(5) 0.54201(12) 0.0521(10) Uani 1 1 d . . . . .
H1A H 0.174426 -0.653661 0.516158 0.063 Uiso 1 1 calc GR . . . .
H1B H 0.206325 -0.530061 0.548957 0.063 Uiso 1 1 calc GR . . . .
H1C H 0.080107 -0.651370 0.548323 0.063 Uiso 1 1 calc GR . . . .
C3 C 0.2059(5) -0.2098(7) 0.67554(16) 0.0594(15) Uani 1 1 d . . . . .
H3A H 0.146442 -0.150042 0.654238 0.071 Uiso 1 1 calc R . . . .
H3B H 0.138980 -0.267438 0.692251 0.071 Uiso 1 1 calc R . . . .
C4 C 0.2967(5) -0.0703(7) 0.69921(16) 0.0582(14) Uani 1 1 d . . . . .
H4A H 0.353605 -0.130906 0.720861 0.070 Uiso 1 1 calc R . . . .
H4B H 0.366591 -0.017681 0.682623 0.070 Uiso 1 1 calc R . . . .
C18 C 0.2469(6) -0.7835(7) 0.60593(17) 0.0649(16) Uani 1 1 d . . . . .
H18A H 0.158348 -0.808074 0.611289 0.078 Uiso 1 1 d R . . . .
C6 C 0.3019(5) 0.2180(7) 0.73930(17) 0.0620(14) Uani 1 1 d . . . . .
H6A H 0.370478 0.271616 0.722466 0.074 Uiso 1 1 calc R . . . .
H6B H 0.360208 0.156478 0.760563 0.074 Uiso 1 1 calc R . . . .
C19 C 0.2680(4) -0.7789(6) 0.56307(14) 0.0498(12) Uani 1 1 d . . . . .
H19 H 0.237135 -0.896585 0.552008 0.060 Uiso 1 1 calc R . . . .
C5 C 0.2097(5) 0.0798(7) 0.71574(18) 0.0628(14) Uani 1 1 d . . . . .
H5A H 0.139958 0.027451 0.732402 0.075 Uiso 1 1 calc R . . . .
H5B H 0.152898 0.140701 0.694139 0.075 Uiso 1 1 calc R . . . .
C2 C 0.3005(5) -0.3524(7) 0.65855(16) 0.0604(14) Uani 1 1 d . . . . .
H2A H 0.361462 -0.294739 0.640296 0.072 Uiso 1 1 calc R . . . .
H2B H 0.366355 -0.403232 0.679755 0.072 Uiso 1 1 calc R . . . .
C7 C 0.2154(6) 0.3685(7) 0.75679(18) 0.0655(15) Uani 1 1 d . . . . .
H7A H 0.157463 0.430856 0.735586 0.079 Uiso 1 1 calc R . . . .
H7B H 0.146679 0.315343 0.773647 0.079 Uiso 1 1 calc R . . . .
C8 C 0.3102(6) 0.5055(8) 0.78045(18) 0.0672(15) Uani 1 1 d . . . . .
H8A H 0.368408 0.443120 0.801594 0.081 Uiso 1 1 calc R . . . .
H8B H 0.378527 0.559137 0.763572 0.081 Uiso 1 1 calc R . . . .
C20 C 0.4274(5) -0.7487(10) 0.55447(16) 0.0681(14) Uani 1 1 d . . . . .
H20A H 0.435719 -0.766400 0.526886 0.102 Uiso 1 1 calc GR . . . .
H20B H 0.490537 -0.832988 0.569389 0.102 Uiso 1 1 calc GR . . . .
H20C H 0.456709 -0.627686 0.561684 0.102 Uiso 1 1 calc GR . . . .
C9 C 0.2236(6) 0.6548(8) 0.79800(18) 0.0683(15) Uani 1 1 d . . . . .
H9A H 0.165384 0.717204 0.776867 0.082 Uiso 1 1 calc R . . . .
H9B H 0.155293 0.601197 0.814895 0.082 Uiso 1 1 calc R . . . .
C10 C 0.3184(6) 0.7914(7) 0.82160(18) 0.0694(17) Uani 1 1 d . . . . .
H10A H 0.378253 0.728295 0.842322 0.083 Uiso 1 1 calc R . . . .
H10B H 0.385352 0.846419 0.804514 0.083 Uiso 1 1 calc R . . . .
C12 C 0.3283(6) 1.0751(8) 0.86356(19) 0.0757(17) Uani 1 1 d . . . . .
H12A H 0.395998 1.129236 0.846565 0.091 Uiso 1 1 calc R . . . .
H12B H 0.387394 1.012008 0.884429 0.091 Uiso 1 1 calc R . . . .
C11 C 0.2343(6) 0.9387(8) 0.83996(18) 0.0723(16) Uani 1 1 d . . . . .
H11A H 0.167186 0.883625 0.857011 0.087 Uiso 1 1 calc R . . . .
H11B H 0.174461 1.001832 0.819229 0.087 Uiso 1 1 calc R . . . .
C15 C 0.2563(7) 1.5084(9) 0.9243(2) 0.089(2) Uani 1 1 d . . . . .
H15A H 0.201509 1.575775 0.903325 0.106 Uiso 1 1 calc R . . . .
H15B H 0.184765 1.456045 0.940436 0.106 Uiso 1 1 calc R . . . .
C13 C 0.2439(6) 1.2248(9) 0.88182(18) 0.0778(17) Uani 1 1 d . . . . .
H13A H 0.187046 1.290366 0.860919 0.093 Uiso 1 1 calc R . . . .
H13B H 0.174238 1.170790 0.898272 0.093 Uiso 1 1 calc R . . . .
C14 C 0.3383(7) 1.3566(9) 0.9061(2) 0.0864(19) Uani 1 1 d . . . . .
H14A H 0.408712 1.409180 0.889673 0.104 Uiso 1 1 calc R . . . .
H14B H 0.394474 1.290774 0.927090 0.104 Uiso 1 1 calc R . . . .
C16 C 0.3512(9) 1.6366(12) 0.9489(3) 0.117(3) Uani 1 1 d . . . . .
H16A H 0.420291 1.692022 0.932466 0.140 Uiso 1 1 calc R . . . .
H16B H 0.408718 1.568383 0.969221 0.140 Uiso 1 1 calc R . . . .
C17 C 0.2710(10) 1.7831(12) 0.9681(3) 0.144(3) Uani 1 1 d . . . . .
H17A H 0.219338 1.857661 0.948332 0.216 Uiso 1 1 calc GR . . . .
H17B H 0.340818 1.855366 0.984188 0.216 Uiso 1 1 calc GR . . . .
H17C H 0.201207 1.730551 0.984318 0.216 Uiso 1 1 calc GR . . . .
H18B H 0.302(5) -0.889(8) 0.6189(16) 0.069(17) Uiso 1 1 d . . . . .

loop_
_atom_site_aniso_label
_atom_site_aniso_U_11
_atom_site_aniso_U_22
_atom_site_aniso_U_33
_atom_site_aniso_U_23
_atom_site_aniso_U_13
_atom_site_aniso_U_12
Cl1 0.0472(6) 0.0425(6) 0.0826(8) -0.0019(8) 0.0084(5) 0.0060(6)
O2 0.054(2) 0.070(3) 0.086(3) -0.020(2) 0.0157(19) 0.0047(19)
O1 0.043(2) 0.072(3) 0.156(4) -0.027(3) -0.002(2) 0.0045(19)
C1 0.052(3) 0.046(3) 0.065(3) 0.003(3) 0.006(3) 0.003(2)
N1 0.040(2) 0.042(2) 0.076(3) -0.003(2) 0.010(2) -0.0002(17)
C3 0.049(3) 0.058(4) 0.071(3) -0.003(3) 0.005(2) -0.002(2)
C4 0.048(3) 0.062(4) 0.065(3) -0.003(3) 0.006(2) 0.000(3)
C18 0.070(3) 0.047(4) 0.080(4) 0.004(3) 0.020(3) 0.004(3)
C6 0.051(3) 0.060(4) 0.076(3) -0.007(3) 0.008(2) 0.000(3)
C19 0.045(2) 0.025(3) 0.081(3) -0.002(2) 0.012(2) 0.0064(19)
C5 0.050(3) 0.059(3) 0.080(4) -0.007(3) 0.008(3) -0.002(3)
C2 0.045(3) 0.066(3) 0.070(3) -0.011(3) 0.006(3) -0.001(3)
C7 0.052(3) 0.060(4) 0.085(4) -0.004(3) 0.010(3) -0.003(3)
C8 0.054(3) 0.066(4) 0.082(4) -0.008(3) 0.009(3) 0.001(3)
C20 0.043(2) 0.071(3) 0.093(4) 0.003(4) 0.019(2) 0.014(3)
C9 0.057(3) 0.065(3) 0.084(4) -0.006(3) 0.014(3) -0.001(3)
C10 0.058(3) 0.065(4) 0.086(4) -0.013(3) 0.011(3) -0.002(3)
C12 0.064(3) 0.074(4) 0.090(4) -0.013(4) 0.011(3) -0.003(3)
C11 0.058(3) 0.071(4) 0.089(4) -0.012(3) 0.013(3) -0.001(3)
C15 0.094(5) 0.084(5) 0.090(5) -0.014(4) 0.018(4) -0.002(4)
C13 0.072(3) 0.072(4) 0.092(4) -0.016(4) 0.017(3) -0.001(3)
C14 0.081(4) 0.084(5) 0.096(5) -0.021(4) 0.016(4) 0.000(4)
C16 0.117(6) 0.099(6) 0.133(7) -0.042(5) 0.005(5) 0.002(5)
C17 0.177(8) 0.106(8) 0.150(8) -0.047(6) 0.025(7) 0.016(6)

loop_
_atom_type_symbol
_atom_type_description
_atom_type_scat_dispersion_real
_atom_type_scat_dispersion_imag
_atom_type_scat_source
C C 0.0033 0.0016 'International Tables Vol C Tables 4.2.6.8 and 6.1.1.4'
H H 0.0000 0.0000 'International Tables Vol C Tables 4.2.6.8 and 6.1.1.4'
Cl Cl 0.1484 0.1585 'International Tables Vol C Tables 4.2.6.8 and 6.1.1.4'
N N 0.0061 0.0033 'International Tables Vol C Tables 4.2.6.8 and 6.1.1.4'
O O 0.0106 0.0060 'International Tables Vol C Tables 4.2.6.8 and 6.1.1.4'

loop_
_geom_angle_atom_site_label_1
_geom_angle_atom_site_label_2
_geom_angle_atom_site_label_3
_geom_angle
_geom_angle_site_symmetry_1
_geom_angle_site_symmetry_3
_geom_angle_publ_flag
C1 O2 C18 118.5(4) . . ?
O2 C1 C2 111.2(4) . . ?
O1 C1 O2 122.2(5) . . ?
O1 C1 C2 126.7(5) . . ?
H1A N1 H1B 109.5 . . ?
H1A N1 H1C 109.5 . . ?
H1B N1 H1C 109.5 . . ?
C19 N1 H1A 109.5 . . ?
C19 N1 H1B 109.5 . . ?
C19 N1 H1C 109.5 . . ?
H3A C3 H3B 107.8 . . ?
C4 C3 H3A 109.1 . . ?
C4 C3 H3B 109.1 . . ?
C4 C3 C2 112.5(4) . . ?
C2 C3 H3A 109.1 . . ?
C2 C3 H3B 109.1 . . ?
C3 C4 H4A 108.4 . . ?
C3 C4 H4B 108.4 . . ?
H4A C4 H4B 107.5 . . ?
C5 C4 C3 115.3(4) . . ?
C5 C4 H4A 108.4 . . ?
C5 C4 H4B 108.4 . . ?
O2 C18 H18A 113.8 . . ?
O2 C18 C19 111.6(4) . . ?
O2 C18 H18B 105(3) . . ?
H18A C18 H18B 100.3 . . ?
C19 C18 H18A 114.9 . . ?
C19 C18 H18B 110(3) . . ?
H6A C6 H6B 107.5 . . ?
C5 C6 H6A 108.5 . . ?
C5 C6 H6B 108.5 . . ?
C5 C6 C7 115.3(4) . . ?
C7 C6 H6A 108.5 . . ?
C7 C6 H6B 108.5 . . ?
N1 C19 C18 111.5(4) . . ?
N1 C19 H19 107.4 . . ?
N1 C19 C20 109.0(4) . . ?
C18 C19 H19 107.4 . . ?
C18 C19 C20 113.8(4) . . ?
C20 C19 H19 107.4 . . ?
C4 C5 C6 114.7(4) . . ?
C4 C5 H5A 108.6 . . ?
C4 C5 H5B 108.6 . . ?
C6 C5 H5A 108.6 . . ?
C6 C5 H5B 108.6 . . ?
H5A C5 H5B 107.6 . . ?
C1 C2 C3 115.1(4) . . ?
C1 C2 H2A 108.5 . . ?
C1 C2 H2B 108.5 . . ?
C3 C2 H2A 108.5 . . ?
C3 C2 H2B 108.5 . . ?
H2A C2 H2B 107.5 . . ?
C6 C7 H7A 108.7 . . ?
C6 C7 H7B 108.7 . . ?
H7A C7 H7B 107.6 . . ?
C8 C7 C6 114.4(4) . . ?
C8 C7 H7A 108.7 . . ?
C8 C7 H7B 108.7 . . ?
C7 C8 H8A 108.7 . . ?
C7 C8 H8B 108.7 . . ?
H8A C8 H8B 107.6 . . ?
C9 C8 C7 114.3(4) . . ?
C9 C8 H8A 108.7 . . ?
C9 C8 H8B 108.7 . . ?
C19 C20 H20A 109.5 . . ?
C19 C20 H20B 109.5 . . ?
C19 C20 H20C 109.5 . . ?
H20A C20 H20B 109.5 . . ?
H20A C20 H20C 109.5 . . ?
H20B C20 H20C 109.5 . . ?
C8 C9 H9A 108.7 . . ?
C8 C9 H9B 108.7 . . ?
H9A C9 H9B 107.6 . . ?
C10 C9 C8 114.2(4) . . ?
C10 C9 H9A 108.7 . . ?
C10 C9 H9B 108.7 . . ?
C9 C10 H10A 108.5 . . ?
C9 C10 H10B 108.5 . . ?
H10A C10 H10B 107.5 . . ?
C11 C10 C9 115.0(4) . . ?
C11 C10 H10A 108.5 . . ?
C11 C10 H10B 108.5 . . ?
H12A C12 H12B 107.5 . . ?
C11 C12 H12A 108.4 . . ?
C11 C12 H12B 108.4 . . ?
C11 C12 C13 115.4(4) . . ?
C13 C12 H12A 108.4 . . ?
C13 C12 H12B 108.4 . . ?
C10 C11 C12 115.2(4) . . ?
C10 C11 H11A 108.5 . . ?
C10 C11 H11B 108.5 . . ?
C12 C11 H11A 108.5 . . ?
C12 C11 H11B 108.5 . . ?
H11A C11 H11B 107.5 . . ?
H15A C15 H15B 107.5 . . ?
C14 C15 H15A 108.5 . . ?
C14 C15 H15B 108.5 . . ?
C16 C15 H15A 108.5 . . ?
C16 C15 H15B 108.5 . . ?
C16 C15 C14 115.2(6) . . ?
C12 C13 H13A 108.5 . . ?
C12 C13 H13B 108.5 . . ?
H13A C13 H13B 107.5 . . ?
C14 C13 C12 114.9(5) . . ?
C14 C13 H13A 108.5 . . ?
C14 C13 H13B 108.6 . . ?
C15 C14 H14A 108.4 . . ?
C15 C14 H14B 108.4 . . ?
C13 C14 C15 115.7(5) . . ?
C13 C14 H14A 108.4 . . ?
C13 C14 H14B 108.4 . . ?
H14A C14 H14B 107.4 . . ?
C15 C16 H16A 108.4 . . ?
C15 C16 H16B 108.4 . . ?
C15 C16 C17 115.6(7) . . ?
H16A C16 H16B 107.4 . . ?
C17 C16 H16A 108.4 . . ?
C17 C16 H16B 108.4 . . ?
C16 C17 H17A 109.5 . . ?
C16 C17 H17B 109.5 . . ?
C16 C17 H17C 109.5 . . ?
H17A C17 H17B 109.5 . . ?
H17A C17 H17C 109.5 . . ?
H17B C17 H17C 109.5 . . ?

loop_
_geom_bond_atom_site_label_1
_geom_bond_atom_site_label_2
_geom_bond_distance
_geom_bond_site_symmetry_2
_geom_bond_publ_flag
O2 C1 1.338(6) . ?
O2 C18 1.428(6) . ?
O1 C1 1.185(5) . ?
C1 C2 1.482(7) . ?
N1 H1A 0.8900 . ?
N1 H1B 0.8900 . ?
N1 H1C 0.8900 . ?
N1 C19 1.487(5) . ?
C3 H3A 0.9700 . ?
C3 H3B 0.9700 . ?
C3 C4 1.507(7) . ?
C3 C2 1.510(7) . ?
C4 H4A 0.9700 . ?
C4 H4B 0.9700 . ?
C4 C5 1.503(7) . ?
C18 H18A 0.8600 . ?
C18 C19 1.493(7) . ?
C18 H18B 1.01(5) . ?
C6 H6A 0.9700 . ?
C6 H6B 0.9700 . ?
C6 C5 1.505(7) . ?
C6 C7 1.517(7) . ?
C19 H19 0.9800 . ?
C19 C20 1.518(6) . ?
C5 H5A 0.9700 . ?
C5 H5B 0.9700 . ?
C2 H2A 0.9700 . ?
C2 H2B 0.9700 . ?
C7 H7A 0.9700 . ?
C7 H7B 0.9700 . ?
C7 C8 1.513(7) . ?
C8 H8A 0.9700 . ?
C8 H8B 0.9700 . ?
C8 C9 1.511(7) . ?
C20 H20A 0.9600 . ?
C20 H20B 0.9600 . ?
C20 H20C 0.9600 . ?
C9 H9A 0.9700 . ?
C9 H9B 0.9700 . ?
C9 C10 1.510(7) . ?
C10 H10A 0.9700 . ?
C10 H10B 0.9700 . ?
C10 C11 1.501(7) . ?
C12 H12A 0.9700 . ?
C12 H12B 0.9700 . ?
C12 C11 1.505(7) . ?
C12 C13 1.514(8) . ?
C11 H11A 0.9700 . ?
C11 H11B 0.9700 . ?
C15 H15A 0.9700 . ?
C15 H15B 0.9700 . ?
C15 C14 1.512(8) . ?
C15 C16 1.487(9) . ?
C13 H13A 0.9700 . ?
C13 H13B 0.9700 . ?
C13 C14 1.496(8) . ?
C14 H14A 0.9700 . ?
C14 H14B 0.9700 . ?
C16 H16A 0.9700 . ?
C16 H16B 0.9700 . ?
C16 C17 1.492(10) . ?
C17 H17A 0.9600 . ?
C17 H17B 0.9600 . ?
C17 H17C 0.9600 . ?
